data_4509285
loop_
_publ_author_name
'Luo, Feng'
'Zheng, Ji-min'
'Long, Gary J.'

_publ_section_title
;
 Unique Anionic Eight-Connected Net with 36418536 Topology Derived from a
 Rare Co6(\m3-OH)2(\m-H2O)(CO2)12Building Block
;
_journal_issue 3
_journal_name_full 'Crystal Growth &amp; Design'
_journal_page_first 1271
_journal_paper_doi 10.1021/cg801164f
_journal_volume 9
_journal_year 2009
_chemical_formula_sum 'C52 H42 Co6 N2 O27'
_chemical_formula_weight 1480.46
_chemical_name_systematic
; 
 ? 
;
_space_group_IT_number 14
_symmetry_cell_setting monoclinic
_symmetry_space_group_name_Hall '-P 2ybc'
_symmetry_space_group_name_H-M 'P 1 21/c 1'
_atom_sites_solution_hydrogens geom
_atom_sites_solution_primary direct
_atom_sites_solution_secondary difmap
_audit_creation_method SHELXL-97
_cell_angle_alpha 90.00
_cell_angle_beta 107.79(3)
_cell_angle_gamma 90.00
_cell_formula_units_Z 4
_cell_length_a 22.787(5)
_cell_length_b 10.590(2)
_cell_length_c 27.675(5)
_cell_measurement_reflns_used 22670
_cell_measurement_temperature 298(2)
_cell_measurement_theta_max 27.48
_cell_measurement_theta_min 3.01
_cell_volume 6359(2)
_computing_cell_refinement 'RAXIS-RAPID Auto(Rigaku, 2004)'
_computing_data_collection 'RAXIS-RAPID Auto(Rigaku, 2004)'
_computing_data_reduction 'CrystalStructure(Rigaku/MSC, 2004)'
_computing_molecular_graphics 'SHELXL-97 (Sheldrick, 2001)'
_computing_publication_material 'SHELXL-97 (Sheldrick, 1997)'
_computing_structure_refinement 'SHELXL-97 (Sheldrick, 1997)'
_computing_structure_solution 'SHELXS-97 (Sheldrick, 1997)'
_diffrn_ambient_temperature 298(2)
_diffrn_measured_fraction_theta_full 0.988
_diffrn_measured_fraction_theta_max 0.988
_diffrn_measurement_device_type 'rigaku r-axis rapid IP area detector'
_diffrn_measurement_method '\w scans'
_diffrn_radiation_monochromator graphite
_diffrn_radiation_probe x-ray
_diffrn_radiation_type MoK\a
_diffrn_radiation_wavelength 0.71073
_diffrn_reflns_av_R_equivalents 0.1081
_diffrn_reflns_av_sigmaI/netI 0.1162
_diffrn_reflns_limit_h_max 27
_diffrn_reflns_limit_h_min -26
_diffrn_reflns_limit_k_max 12
_diffrn_reflns_limit_k_min -12
_diffrn_reflns_limit_l_max 31
_diffrn_reflns_limit_l_min -32
_diffrn_reflns_number 40486
_diffrn_reflns_theta_full 25.00
_diffrn_reflns_theta_max 25.00
_diffrn_reflns_theta_min 3.01
_diffrn_source 'rotating anode'
_exptl_absorpt_coefficient_mu 1.610
_exptl_absorpt_correction_T_max 0.8607
_exptl_absorpt_correction_T_min 0.6276
_exptl_absorpt_correction_type multi-scan
_exptl_crystal_colour Purple
_exptl_crystal_density_diffrn 1.546
_exptl_crystal_density_method 'not measured'
_exptl_crystal_description Block
_exptl_crystal_F_000 2984
_exptl_crystal_size_max 0.32
_exptl_crystal_size_mid 0.19
_exptl_crystal_size_min 0.10
_platon_squeeze_details
;
;
_refine_diff_density_max 0.973
_refine_diff_density_min -1.458
_refine_diff_density_rms 0.143
_refine_ls_extinction_method none
_refine_ls_goodness_of_fit_ref 0.928
_refine_ls_hydrogen_treatment refU
_refine_ls_matrix_type full
_refine_ls_number_parameters 797
_refine_ls_number_reflns 11058
_refine_ls_number_restraints 2
_refine_ls_restrained_S_all 0.928
_refine_ls_R_factor_all 0.1398
_refine_ls_R_factor_gt 0.0887
_refine_ls_shift/su_max 0.102
_refine_ls_shift/su_mean 0.004
_refine_ls_structure_factor_coef Fsqd
_refine_ls_weighting_details 'calc w=1/[\s^2^(Fo^2^)+(0.1694P)^2^+5.0000P] where P=(Fo^2^+2Fc^2^)/3'
_refine_ls_weighting_scheme calc
_refine_ls_wR_factor_gt 0.2353
_refine_ls_wR_factor_ref 0.2763
_reflns_number_gt 5990
_reflns_number_total 11058
_reflns_threshold_expression >2sigma(I)
_cod_data_source_file cg801164fsup1.cif
_cod_data_source_block shelxl
_cod_depositor_comments
;
The following automatic conversions were performed:

'_symmetry_cell_setting' value 'Monoclinic' changed to 'monoclinic'
according to /home/saulius/struct/CIF-dictionaries/cif_core.dic
dictionary named 'cif_core.dic' version 2.4.2 from
2011-04-26.

'_refine_ls_hydrogen_treatment' value 'refu' changed to
'refU' according to
/home/saulius/struct/CIF-dictionaries/cif_core.dic dictionary named
'cif_core.dic' version 2.4.2 from 2011-04-26.

Automatic conversion script
Id: cif_fix_values 1891 2012-01-12 08:04:46Z andrius 
;
_cod_original_sg_symbol_H-M P2(1)/c
_cod_database_code 4509285

loop_
_symmetry_equiv_pos_as_xyz
'x, y, z'
'-x, y+1/2, -z+1/2'
'-x, -y, -z'
'x, -y-1/2, z-1/2'

loop_
_atom_site_label
_atom_site_type_symbol
_atom_site_fract_x
_atom_site_fract_y
_atom_site_fract_z
_atom_site_U_iso_or_equiv
_atom_site_adp_type
_atom_site_occupancy
_atom_site_symmetry_multiplicity
_atom_site_calc_flag
_atom_site_refinement_flags
C1 C 0.1920(5) 0.2707(10) 0.6327(4) 0.068(3) Uani 1 1 d .
C2 C 0.1573(4) 0.3466(9) 0.5857(3) 0.060(2) Uani 1 1 d .
C3 C 0.1666(4) 0.3172(9) 0.5396(3) 0.056(2) Uani 1 1 d .
H3 H 0.1958 0.2568 0.5384 0.068 Uiso 1 1 calc R
C4 C 0.1333(4) 0.3764(10) 0.4962(3) 0.058(2) Uani 1 1 d .
C5 C 0.1444(6) 0.3419(12) 0.4471(4) 0.075(3) Uani 1 1 d .
C6 C 0.0918(5) 0.4688(11) 0.4980(4) 0.075(3) Uani 1 1 d .
H6 H 0.0686 0.5080 0.4682 0.090 Uiso 1 1 calc R
C7 C 0.0842(5) 0.5041(10) 0.5439(4) 0.078(3) Uani 1 1 d .
H7 H 0.0571 0.5689 0.5451 0.093 Uiso 1 1 calc R
C8 C 0.1171(5) 0.4425(10) 0.5882(4) 0.070(3) Uani 1 1 d .
H8 H 0.1121 0.4653 0.6191 0.085 Uiso 1 1 calc R
C9 C 0.0139(7) 0.2120(16) 0.6152(5) 0.147(8) Uani 1 1 d .
H9 H 0.0180 0.2650 0.5896 0.177 Uiso 1 1 calc R
C10 C 0.0531(6) 0.2214(13) 0.6630(5) 0.116(6) Uani 1 1 d .
H10 H 0.0841 0.2820 0.6697 0.139 Uiso 1 1 calc R
C11 C 0.0489(4) 0.1454(9) 0.7016(3) 0.057(2) Uani 1 1 d .
C12 C 0.0029(4) 0.0508(8) 0.6911(3) 0.055(2) Uani 1 1 d .
H12 H -0.0002 -0.0046 0.7163 0.066 Uiso 1 1 calc R
C13 C -0.0375(4) 0.0427(8) 0.6424(3) 0.055(2) Uani 1 1 d .
C14 C -0.0311(6) 0.1249(14) 0.6053(4) 0.115(5) Uani 1 1 d .
H14 H -0.0587 0.1196 0.5727 0.138 Uiso 1 1 calc R
C15 C -0.0909(4) -0.0531(10) 0.6302(3) 0.062(2) Uani 1 1 d .
C16 C 0.0909(4) 0.1641(9) 0.7542(3) 0.058(2) Uani 1 1 d .
C17 C 0.3341(4) 0.2461(10) 0.9667(3) 0.062(2) Uani 1 1 d .
C18 C 0.3694(4) 0.1670(9) 1.0118(3) 0.058(2) Uani 1 1 d .
C19 C 0.4091(5) 0.0735(10) 1.0049(4) 0.073(3) Uani 1 1 d .
H19 H 0.4150 0.0634 0.9733 0.087 Uiso 1 1 calc R
C20 C 0.4399(6) -0.0046(13) 1.0447(5) 0.099(4) Uani 1 1 d .
H20 H 0.4673 -0.0653 1.0404 0.118 Uiso 1 1 calc R
C21 C 0.4293(7) 0.0090(16) 1.0909(5) 0.116(5) Uani 1 1 d .
H21 H 0.4494 -0.0435 1.1178 0.139 Uiso 1 1 calc R
C22 C 0.3584(5) 0.1781(11) 1.0580(4) 0.071(3) Uani 1 1 d .
H22 H 0.3305 0.2379 1.0623 0.085 Uiso 1 1 calc R
C23 C 0.3885(6) 0.1011(15) 1.0975(4) 0.090(4) Uani 1 1 d .
C24 C 0.3720(10) 0.127(3) 1.1468(4) 0.157(10) Uani 1 1 d .
C25 C 0.4843(5) 0.3704(10) 0.8742(4) 0.065(3) Uani 1 1 d .
C26 C 0.5334(4) 0.4136(9) 0.8618(4) 0.061(2) Uani 1 1 d .
H26 H 0.5300 0.4220 0.8276 0.073 Uiso 1 1 calc R
C27 C 0.5889(5) 0.4465(9) 0.8976(4) 0.069(3) Uani 1 1 d .
C28 C 0.5913(5) 0.4348(11) 0.9478(4) 0.083(3) Uani 1 1 d .
H28 H 0.6273 0.4572 0.9729 0.099 Uiso 1 1 calc R
C29 C 0.5411(6) 0.3905(14) 0.9622(5) 0.100(4) Uani 1 1 d .
H29 H 0.5444 0.3849 0.9965 0.120 Uiso 1 1 calc R
C30 C 0.4873(5) 0.3550(12) 0.9263(4) 0.087(3) Uani 1 1 d .
H30 H 0.4542 0.3225 0.9354 0.104 Uiso 1 1 calc R
C31 C 0.4245(5) 0.3392(11) 0.8340(4) 0.077(3) Uani 1 1 d .
C32 C 0.6399(5) 0.4929(12) 0.8785(6) 0.084(4) Uani 1 1 d .
C33 C 0.2571(4) 0.4820(9) 0.7548(3) 0.055(2) Uani 1 1 d .
C34 C 0.2176(4) 0.5931(8) 0.7512(3) 0.055(2) Uani 1 1 d .
C35 C 0.1649(5) 0.5865(12) 0.7677(5) 0.087(4) Uani 1 1 d .
H35 H 0.1535 0.5103 0.7789 0.105 Uiso 1 1 calc R
C36 C 0.1315(6) 0.6910(13) 0.7672(5) 0.108(5) Uani 1 1 d .
H36 H 0.0978 0.6880 0.7794 0.129 Uiso 1 1 calc R
C37 C 0.1467(6) 0.8024(12) 0.7486(5) 0.095(4) Uani 1 1 d .
H37 H 0.1228 0.8740 0.7480 0.114 Uiso 1 1 calc R
C38 C 0.1973(5) 0.8098(9) 0.7307(4) 0.062(2) Uani 1 1 d .
C39 C 0.2314(4) 0.7045(8) 0.7325(3) 0.058(2) Uani 1 1 d .
H39 H 0.2653 0.7081 0.7205 0.070 Uiso 1 1 calc R
C40 C 0.2157(4) 0.9331(10) 0.7124(3) 0.057(2) Uani 1 1 d .
C41 C 0.3217(4) 0.7148(8) 0.8822(3) 0.059(2) Uani 1 1 d .
C42 C 0.3825(5) 0.7357(10) 0.8847(4) 0.074(3) Uani 1 1 d .
H42 H 0.4104 0.6692 0.8924 0.089 Uiso 1 1 calc R
C43 C 0.4022(5) 0.8553(10) 0.8756(5) 0.083(3) Uani 1 1 d .
H43 H 0.4436 0.8684 0.8789 0.100 Uiso 1 1 calc R
C44 C 0.3002(4) 0.5845(9) 0.8909(4) 0.059(2) Uani 1 1 d .
C45 C 0.3618(4) 0.9534(9) 0.8621(4) 0.067(3) Uani 1 1 d .
H45 H 0.3753 1.0325 0.8555 0.080 Uiso 1 1 calc R
C46 C 0.2807(4) 0.8156(8) 0.8687(3) 0.053(2) Uani 1 1 d .
H46 H 0.2396 0.8039 0.8668 0.063 Uiso 1 1 calc R
C47 C 0.3007(4) 0.9339(8) 0.8582(3) 0.049(2) Uani 1 1 d .
C48 C 0.2555(4) 1.0431(8) 0.8435(3) 0.048(2) Uani 1 1 d .
C49 C 0.5116(12) 0.191(2) 0.7030(12) 0.218(12) Uani 1 1 d .
H49A H 0.5060 0.2812 0.7008 0.327 Uiso 1 1 calc R
H49B H 0.4723 0.1503 0.6905 0.327 Uiso 1 1 calc R
H49C H 0.5373 0.1660 0.6828 0.327 Uiso 1 1 calc R
C50 C 0.594(2) 0.227(2) 0.7833(17) 0.33(3) Uani 1 1 d .
H50A H 0.6263 0.2168 0.7677 0.497 Uiso 1 1 calc R
H50B H 0.6086 0.1977 0.8177 0.497 Uiso 1 1 calc R
H50C H 0.5835 0.3149 0.7830 0.497 Uiso 1 1 calc R
C51 C 0.2788(15) 0.866(3) 0.9973(10) 0.266(17) Uani 1 1 d .
H51A H 0.2725 0.9297 0.9714 0.399 Uiso 1 1 calc R
H51B H 0.3198 0.8330 1.0049 0.399 Uiso 1 1 calc R
H51C H 0.2734 0.9034 1.0273 0.399 Uiso 1 1 calc R
C52 C 0.1683(11) 0.802(3) 0.9378(14) 0.29(2) Uani 1 1 d .
H52A H 0.1675 0.8900 0.9297 0.442 Uiso 1 1 calc R
H52B H 0.1355 0.7829 0.9517 0.442 Uiso 1 1 calc R
H52C H 0.1632 0.7529 0.9076 0.442 Uiso 1 1 calc R
Co1 Co 0.22256(5) 0.40889(11) 0.93438(4) 0.0507(3) Uani 1 1 d .
Co2 Co 0.14794(5) 0.19665(11) 0.85120(4) 0.0522(3) Uani 1 1 d .
Co3 Co 0.30114(5) 0.30956(10) 0.85825(4) 0.0473(3) Uani 1 1 d .
Co4 Co 0.21948(5) 0.20836(10) 0.74343(4) 0.0483(3) Uani 1 1 d .
Co5 Co 0.35253(6) 0.33924(13) 0.73145(5) 0.0631(4) Uani 1 1 d .
Co6 Co 0.71125(6) 0.58475(12) 0.83288(4) 0.0554(3) Uani 1 1 d .
H2A H 0.198(2) 0.386(4) 0.8447(16) 0.007(14) Uiso 1 1 d D
H27A H 0.323(2) 0.135(4) 0.7587(13) 0.006(14) Uiso 1 1 d D
N1 N 0.2349(10) 0.7666(16) 0.9798(9) 0.201(8) Uani 1 1 d .
H1A H 0.2272 0.7327 1.0070 0.242 Uiso 1 1 calc R
H1B H 0.2529 0.7061 0.9663 0.242 Uiso 1 1 calc R
N2 N 0.541(2) 0.155(3) 0.7556(12) 0.54(5) Uani 1 1 d .
H2B H 0.5127 0.1614 0.7721 0.654 Uiso 1 1 calc R
H2C H 0.5520 0.0737 0.7562 0.654 Uiso 1 1 calc R
O1 O 0.2191(3) 0.4948(7) 1.0023(2) 0.080(2) Uani 1 1 d .
O2 O 0.2162(2) 0.3287(5) 0.86560(19) 0.0470(13) Uani 1 1 d D
O3 O 0.0788(3) 0.1105(6) 0.7913(2) 0.0660(17) Uani 1 1 d .
O4 O 0.1394(3) 0.2314(6) 0.7631(2) 0.0560(15) Uani 1 1 d .
O5 O -0.0850(3) -0.1454(7) 0.6586(2) 0.0666(17) Uani 1 1 d .
O6 O -0.1357(3) -0.0226(7) 0.5923(2) 0.076(2) Uani 1 1 d .
O7 O 0.1904(3) 0.3073(6) 0.6747(2) 0.0656(17) Uani 1 1 d .
O8 O 0.2180(4) 0.1713(7) 0.6231(3) 0.096(3) Uani 1 1 d .
O9 O 0.1122(4) 0.3828(8) 0.4058(3) 0.097(3) Uani 1 1 d .
O10 O 0.1891(5) 0.2721(9) 0.4494(3) 0.106(3) Uani 1 1 d .
O11 O 0.3820(3) 0.2817(6) 0.8429(3) 0.0669(18) Uani 1 1 d .
O12 O 0.4254(4) 0.3654(12) 0.7888(3) 0.145(5) Uani 1 1 d .
O13 O 0.6932(3) 0.4934(11) 0.9079(4) 0.129(4) Uani 1 1 d .
O14 O 0.6279(4) 0.5265(8) 0.8339(4) 0.092(2) Uani 1 1 d .
O15 O 0.3367(3) 0.2142(5) 0.9244(2) 0.0566(15) Uani 1 1 d .
O16 O 0.3060(3) 0.3394(7) 0.9766(3) 0.082(2) Uani 1 1 d .
O17 O 0.2596(3) 0.5782(6) 0.9134(3) 0.0647(17) Uani 1 1 d .
O18 O 0.3253(3) 0.4936(5) 0.8771(2) 0.0593(16) Uani 1 1 d .
O19 O 0.2074(3) 1.0399(5) 0.8569(2) 0.0563(15) Uani 1 1 d .
O20 O 0.2702(3) 1.1335(5) 0.8188(2) 0.0482(13) Uani 1 1 d .
O21 O 0.2983(3) 0.4867(6) 0.7329(3) 0.0691(18) Uani 1 1 d .
O22 O 0.2490(3) 0.3824(5) 0.7784(2) 0.0523(14) Uani 1 1 d .
O23 O 0.2551(3) 0.9254(6) 0.6892(3) 0.0711(18) Uani 1 1 d .
O24 O 0.1895(3) 1.0324(6) 0.7201(2) 0.0608(16) Uani 1 1 d .
O25 O 0.3401(9) 0.1901(13) 1.1551(6) 0.183(9) Uani 1 1 d .
O26 O 0.4065(7) 0.0431(18) 1.1832(4) 0.203(7) Uani 1 1 d .
O27 O 0.3066(3) 0.1804(5) 0.7326(2) 0.0517(14) Uani 1 1 d D

loop_
_atom_site_aniso_label
_atom_site_aniso_U_11
_atom_site_aniso_U_22
_atom_site_aniso_U_33
_atom_site_aniso_U_23
_atom_site_aniso_U_13
_atom_site_aniso_U_12
C1 0.076(7) 0.058(7) 0.055(6) 0.001(5) -0.003(5) 0.007(5)
C2 0.066(6) 0.060(6) 0.046(5) -0.012(4) 0.004(4) 0.010(5)
C3 0.062(6) 0.050(6) 0.054(5) -0.012(4) 0.012(4) 0.007(4)
C4 0.050(5) 0.073(7) 0.047(5) 0.003(4) 0.008(4) 0.006(5)
C5 0.092(8) 0.081(8) 0.056(7) -0.017(5) 0.031(6) -0.014(7)
C6 0.086(7) 0.079(8) 0.052(6) 0.025(5) 0.008(5) 0.019(6)
C7 0.088(8) 0.070(8) 0.077(7) 0.015(5) 0.028(6) 0.048(6)
C8 0.089(7) 0.061(7) 0.062(6) 0.013(5) 0.026(5) 0.024(6)
C9 0.129(12) 0.166(16) 0.098(10) 0.063(9) -0.039(8) -0.106(11)
C10 0.091(9) 0.118(11) 0.099(9) 0.053(8) -0.030(7) -0.063(8)
C11 0.059(5) 0.048(6) 0.053(5) -0.004(4) 0.000(4) -0.008(4)
C12 0.059(5) 0.044(5) 0.056(5) -0.003(4) 0.009(4) -0.006(4)
C13 0.058(5) 0.044(5) 0.050(5) 0.001(4) -0.002(4) -0.011(4)
C14 0.113(10) 0.131(12) 0.066(7) 0.033(7) -0.024(7) -0.056(9)
C15 0.065(6) 0.061(7) 0.054(6) 0.001(5) 0.008(5) -0.007(5)
C16 0.052(5) 0.056(6) 0.055(6) -0.002(4) 0.000(4) -0.001(5)
C17 0.067(6) 0.057(7) 0.052(6) -0.004(4) 0.004(4) 0.000(5)
C18 0.067(6) 0.062(6) 0.043(5) 0.003(4) 0.013(4) 0.004(5)
C19 0.086(7) 0.076(8) 0.058(6) 0.013(5) 0.025(5) 0.020(6)
C20 0.097(9) 0.090(10) 0.103(9) 0.047(7) 0.022(7) 0.037(7)
C21 0.122(12) 0.133(14) 0.074(9) 0.056(8) 0.001(8) -0.009(10)
C22 0.069(6) 0.092(9) 0.054(6) -0.010(5) 0.023(5) -0.009(6)
C23 0.092(9) 0.120(12) 0.053(7) 0.001(7) 0.014(6) -0.023(8)
C24 0.179(17) 0.27(3) 0.019(6) -0.015(9) 0.035(8) -0.153(18)
C25 0.066(6) 0.056(6) 0.071(7) -0.001(5) 0.020(5) -0.007(5)
C26 0.055(5) 0.050(6) 0.079(7) 0.002(4) 0.021(5) -0.015(5)
C27 0.068(6) 0.055(6) 0.072(7) -0.005(5) 0.002(5) -0.002(5)
C28 0.072(7) 0.093(9) 0.068(7) -0.009(6) -0.001(5) -0.004(6)
C29 0.084(8) 0.143(13) 0.076(8) 0.000(7) 0.029(7) -0.014(8)
C30 0.083(8) 0.105(10) 0.063(7) -0.002(6) 0.009(6) -0.009(7)
C31 0.062(7) 0.076(8) 0.075(7) 0.006(6) -0.005(5) -0.009(6)
C32 0.039(6) 0.084(9) 0.141(11) -0.042(8) 0.044(7) -0.025(6)
C33 0.064(6) 0.058(6) 0.038(4) 0.005(4) 0.006(4) -0.016(5)
C34 0.057(5) 0.044(5) 0.058(5) 0.007(4) 0.007(4) 0.008(4)
C35 0.067(7) 0.084(9) 0.113(9) 0.046(7) 0.031(6) 0.014(6)
C36 0.082(8) 0.112(12) 0.149(12) 0.063(9) 0.063(8) 0.029(8)
C37 0.091(9) 0.073(9) 0.131(11) 0.031(7) 0.047(8) 0.011(7)
C38 0.066(6) 0.051(6) 0.065(6) 0.009(4) 0.017(5) 0.007(5)
C39 0.068(6) 0.044(6) 0.062(6) 0.009(4) 0.018(4) -0.003(5)
C40 0.060(6) 0.062(7) 0.047(5) 0.005(4) 0.013(4) 0.000(5)
C41 0.063(6) 0.041(6) 0.067(6) 0.006(4) 0.009(4) 0.007(4)
C42 0.063(6) 0.055(7) 0.098(8) 0.005(5) 0.015(5) 0.001(5)
C43 0.054(6) 0.058(7) 0.135(10) 0.018(7) 0.024(6) -0.001(5)
C44 0.061(6) 0.041(6) 0.062(6) 0.003(4) 0.001(5) -0.004(4)
C45 0.065(6) 0.036(6) 0.098(8) 0.012(5) 0.023(5) -0.001(5)
C46 0.059(5) 0.039(5) 0.054(5) 0.003(4) 0.009(4) -0.004(4)
C47 0.065(6) 0.028(5) 0.051(5) 0.003(3) 0.013(4) 0.007(4)
C48 0.056(5) 0.044(5) 0.033(4) -0.001(3) -0.003(4) -0.002(4)
C49 0.23(3) 0.15(2) 0.31(4) -0.06(2) 0.14(3) -0.040(19)
C50 0.52(7) 0.095(19) 0.51(7) -0.06(3) 0.35(6) 0.03(3)
C51 0.41(4) 0.19(3) 0.25(3) -0.11(2) 0.20(3) -0.14(3)
C52 0.125(18) 0.33(4) 0.47(5) -0.15(4) 0.15(3) 0.02(2)
Co1 0.0574(7) 0.0403(7) 0.0475(7) -0.0023(5) 0.0056(5) 0.0022(5)
Co2 0.0551(7) 0.0436(7) 0.0525(7) -0.0041(5) 0.0084(5) -0.0042(5)
Co3 0.0576(7) 0.0324(7) 0.0476(6) 0.0003(4) 0.0097(5) -0.0018(5)
Co4 0.0594(7) 0.0340(7) 0.0466(7) 0.0010(5) 0.0089(5) -0.0037(5)
Co5 0.0696(9) 0.0560(9) 0.0637(8) -0.0094(6) 0.0204(6) -0.0153(7)
Co6 0.0618(8) 0.0499(8) 0.0521(7) 0.0007(5) 0.0138(5) -0.0038(6)
N1 0.23(2) 0.087(12) 0.32(3) -0.018(14) 0.12(2) -0.019(13)
N2 0.92(11) 0.26(4) 0.19(3) 0.01(3) -0.22(4) 0.20(5)
O1 0.090(5) 0.079(5) 0.062(4) -0.009(3) 0.010(3) 0.032(4)
O2 0.054(3) 0.042(4) 0.039(3) 0.006(2) 0.006(2) 0.007(3)
O3 0.074(4) 0.060(4) 0.054(4) 0.001(3) 0.005(3) -0.009(3)
O4 0.052(4) 0.043(4) 0.064(4) -0.008(3) 0.004(3) -0.002(3)
O5 0.062(4) 0.066(5) 0.060(4) 0.014(3) 0.000(3) -0.009(3)
O6 0.061(4) 0.084(5) 0.067(4) 0.015(4) -0.002(3) -0.009(4)
O7 0.089(5) 0.048(4) 0.051(4) 0.003(3) 0.007(3) 0.000(3)
O8 0.148(7) 0.054(5) 0.061(4) -0.014(3) -0.008(4) 0.036(5)
O9 0.139(7) 0.104(7) 0.040(4) 0.001(4) 0.017(4) -0.033(5)
O10 0.129(8) 0.094(7) 0.111(7) -0.047(5) 0.060(6) -0.013(6)
O11 0.049(4) 0.046(4) 0.107(5) -0.006(3) 0.028(3) -0.008(3)
O12 0.094(6) 0.232(13) 0.075(6) 0.063(7) -0.022(4) -0.076(7)
O13 0.051(5) 0.203(11) 0.124(7) -0.083(7) 0.012(5) -0.022(6)
O14 0.089(6) 0.081(6) 0.112(7) 0.018(5) 0.039(5) -0.013(4)
O15 0.080(4) 0.042(4) 0.041(3) 0.003(2) 0.008(3) 0.006(3)
O16 0.087(5) 0.072(5) 0.066(4) -0.017(4) -0.005(4) 0.033(4)
O17 0.068(4) 0.038(4) 0.087(5) 0.002(3) 0.023(4) 0.001(3)
O18 0.081(4) 0.021(3) 0.076(4) -0.007(3) 0.023(3) -0.001(3)
O19 0.063(4) 0.041(4) 0.068(4) 0.008(3) 0.024(3) 0.002(3)
O20 0.060(4) 0.029(3) 0.054(3) 0.004(2) 0.015(3) 0.001(3)
O21 0.088(5) 0.044(4) 0.082(5) 0.012(3) 0.036(4) 0.000(3)
O22 0.071(4) 0.032(3) 0.047(3) -0.002(2) 0.008(3) -0.014(3)
O23 0.086(5) 0.046(4) 0.086(5) 0.014(3) 0.034(4) 0.005(3)
O24 0.074(4) 0.034(4) 0.076(4) -0.002(3) 0.024(3) -0.002(3)
O25 0.34(2) 0.142(11) 0.143(12) -0.063(9) 0.186(15) -0.122(13)
O26 0.210(14) 0.33(2) 0.067(7) 0.048(10) 0.036(7) -0.034(14)
O27 0.064(4) 0.043(4) 0.040(3) 0.006(2) 0.005(3) 0.006(3)

loop_
_atom_type_symbol
_atom_type_description
_atom_type_scat_dispersion_real
_atom_type_scat_dispersion_imag
_atom_type_scat_source
C C 0.0033 0.0016 'International Tables Vol C Tables 4.2.6.8 and 6.1.1.4'
H H 0.0000 0.0000 'International Tables Vol C Tables 4.2.6.8 and 6.1.1.4'
O O 0.0106 0.0060 'International Tables Vol C Tables 4.2.6.8 and 6.1.1.4'
N N 0.0061 0.0033 'International Tables Vol C Tables 4.2.6.8 and 6.1.1.4'
Co Co 0.3494 0.9721 'International Tables Vol C Tables 4.2.6.8 and 6.1.1.4'

loop_
_geom_angle_atom_site_label_1
_geom_angle_atom_site_label_2
_geom_angle_atom_site_label_3
_geom_angle
_geom_angle_site_symmetry_1
_geom_angle_site_symmetry_3
O7 C1 O8 127.0(9) . .
O7 C1 C2 118.6(9) . .
O8 C1 C2 114.3(9) . .
C8 C2 C3 119.9(9) . .
C8 C2 C1 121.5(8) . .
C3 C2 C1 118.6(9) . .
C4 C3 C2 120.4(9) . .
C4 C3 H3 119.8 . .
C2 C3 H3 119.8 . .
C3 C4 C6 120.0(8) . .
C3 C4 C5 118.9(9) . .
C6 C4 C5 121.1(9) . .
O9 C5 O10 120.0(10) . .
O9 C5 C4 122.5(12) . .
O10 C5 C4 117.5(10) . .
C4 C6 C7 120.5(8) . .
C4 C6 H6 119.8 . .
C7 C6 H6 119.8 . .
C6 C7 C8 119.8(9) . .
C6 C7 H7 120.1 . .
C8 C7 H7 120.1 . .
C7 C8 C2 119.2(9) . .
C7 C8 H8 120.4 . .
C2 C8 H8 120.4 . .
C14 C9 C10 119.0(11) . .
C14 C9 H9 120.5 . .
C10 C9 H9 120.5 . .
C9 C10 C11 122.5(10) . .
C9 C10 H10 118.8 . .
C11 C10 H10 118.7 . .
C10 C11 C12 118.8(8) . .
C10 C11 C16 120.5(9) . .
C12 C11 C16 120.6(8) . .
C13 C12 C11 118.4(8) . .
C13 C12 H12 120.8 . .
C11 C12 H12 120.8 . .
C12 C13 C14 119.6(8) . .
C12 C13 C15 120.0(8) . .
C14 C13 C15 120.4(8) . .
C9 C14 C13 121.7(10) . .
C9 C14 H14 119.1 . .
C13 C14 H14 119.1 . .
O5 C15 O6 129.4(9) . .
O5 C15 C13 117.2(8) . .
O6 C15 C13 113.4(8) . .
O3 C16 O4 118.8(8) . .
O3 C16 C11 119.7(8) . .
O4 C16 C11 121.5(9) . .
O15 C17 O16 126.8(9) . .
O15 C17 C18 117.5(9) . .
O16 C17 C18 115.7(8) . .
C22 C18 C19 119.8(9) . .
C22 C18 C17 121.0(9) . .
C19 C18 C17 119.0(8) . .
C20 C19 C18 120.6(10) . .
C20 C19 H19 119.7 . .
C18 C19 H19 119.7 . .
C21 C20 C19 119.0(12) . .
C21 C20 H20 120.5 . .
C19 C20 H20 120.5 . .
C20 C21 C23 120.4(11) . .
C20 C21 H21 119.8 . .
C23 C21 H21 119.8 . .
C23 C22 C18 120.0(11) . .
C23 C22 H22 120.0 . .
C18 C22 H22 120.0 . .
C22 C23 C21 120.2(11) . .
C22 C23 C24 113.7(16) . .
C21 C23 C24 126.2(16) . .
O25 C24 O26 121.3(13) . .
O25 C24 C23 132(2) . .
O26 C24 C23 107(2) . .
C26 C25 C30 120.5(10) . .
C26 C25 C31 121.3(9) . .
C30 C25 C31 118.2(10) . .
C25 C26 C27 123.4(10) . .
C25 C26 H26 118.3 . .
C27 C26 H26 118.3 . .
C28 C27 C26 116.2(10) . .
C28 C27 C32 126.0(10) . .
C26 C27 C32 117.8(10) . .
C27 C28 C29 122.2(10) . .
C27 C28 H28 118.9 . .
C29 C28 H28 118.9 . .
C30 C29 C28 120.7(11) . .
C30 C29 H29 119.6 . .
C28 C29 H29 119.6 . .
C29 C30 C25 117.0(11) . .
C29 C30 H30 121.5 . .
C25 C30 H30 121.5 . .
O11 C31 O12 123.2(10) . .
O11 C31 C25 123.3(10) . .
O12 C31 C25 113.0(10) . .
O13 C32 O14 121.9(11) . .
O13 C32 C27 118.8(14) . .
O14 C32 C27 119.3(10) . .
O21 C33 O22 121.4(9) . .
O21 C33 C34 117.8(8) . .
O22 C33 C34 120.9(8) . .
C39 C34 C35 118.9(9) . .
C39 C34 C33 120.8(8) . .
C35 C34 C33 120.3(9) . .
C36 C35 C34 119.5(11) . .
C36 C35 H35 120.2 . .
C34 C35 H35 120.2 . .
C35 C36 C37 120.3(11) . .
C35 C36 H36 119.8 . .
C37 C36 H36 119.8 . .
C36 C37 C38 120.9(11) . .
C36 C37 H37 119.5 . .
C38 C37 H37 119.5 . .
C39 C38 C37 118.1(10) . .
C39 C38 C40 120.8(9) . .
C37 C38 C40 121.0(9) . .
C38 C39 C34 122.1(9) . .
C38 C39 H39 118.9 . .
C34 C39 H39 118.9 . .
O23 C40 O24 126.2(9) . .
O23 C40 C38 115.6(9) . .
O24 C40 C38 118.1(8) . .
C42 C41 C46 118.0(9) . .
C42 C41 C44 120.5(8) . .
C46 C41 C44 121.4(9) . .
C41 C42 C43 120.7(10) . .
C41 C42 H42 119.7 . .
C43 C42 H42 119.7 . .
C45 C43 C42 121.0(10) . .
C45 C43 H43 119.5 . .
C42 C43 H43 119.5 . .
O18 C44 O17 125.9(9) . .
O18 C44 C41 117.4(9) . .
O17 C44 C41 116.6(9) . .
C43 C45 C47 119.2(9) . .
C43 C45 H45 120.4 . .
C47 C45 H45 120.4 . .
C41 C46 C47 120.6(8) . .
C41 C46 H46 119.7 . .
C47 C46 H46 119.7 . .
C45 C47 C46 120.3(8) . .
C45 C47 C48 119.5(8) . .
C46 C47 C48 120.1(8) . .
O19 C48 O20 124.9(8) . .
O19 C48 C47 118.6(7) . .
O20 C48 C47 116.5(8) . .
N2 C49 H49A 109.4 . .
N2 C49 H49B 109.5 . .
H49A C49 H49B 109.5 . .
N2 C49 H49C 109.6 . .
H49A C49 H49C 109.5 . .
H49B C49 H49C 109.5 . .
N2 C50 H50A 109.4 . .
N2 C50 H50B 109.5 . .
H50A C50 H50B 109.5 . .
N2 C50 H50C 109.5 . .
H50A C50 H50C 109.5 . .
H50B C50 H50C 109.5 . .
N1 C51 H51A 109.5 . .
N1 C51 H51B 109.5 . .
H51A C51 H51B 109.5 . .
N1 C51 H51C 109.5 . .
H51A C51 H51C 109.5 . .
H51B C51 H51C 109.5 . .
N1 C52 H52A 109.5 . .
N1 C52 H52B 109.5 . .
H52A C52 H52B 109.5 . .
N1 C52 H52C 109.5 . .
H52A C52 H52C 109.5 . .
H52B C52 H52C 109.5 . .
O6 Co1 O16 167.0(3) 2_556 .
O6 Co1 O2 91.5(2) 2_556 .
O16 Co1 O2 99.9(2) . .
O6 Co1 O1 82.7(3) 2_556 .
O16 Co1 O1 85.8(3) . .
O2 Co1 O1 174.0(3) . .
O6 Co1 O17 91.3(3) 2_556 .
O16 Co1 O17 94.7(3) . .
O2 Co1 O17 91.0(2) . .
O1 Co1 O17 90.3(3) . .
O6 Co1 O10 91.4(3) 2_556 4_566
O16 Co1 O10 83.8(4) . 4_566
O2 Co1 O10 83.2(3) . 4_566
O1 Co1 O10 95.8(3) . 4_566
O17 Co1 O10 173.7(3) . 4_566
O2 Co2 O9 125.1(3) . 4_566
O2 Co2 O3 142.3(2) . .
O9 Co2 O3 91.8(3) 4_566 .
O2 Co2 O19 95.2(2) . 1_545
O9 Co2 O19 90.7(3) 4_566 1_545
O3 Co2 O19 91.6(3) . 1_545
O2 Co2 O5 86.1(2) . 2_556
O9 Co2 O5 90.7(3) 4_566 2_556
O3 Co2 O5 85.9(2) . 2_556
O19 Co2 O5 177.1(2) 1_545 2_556
O2 Co3 O15 95.2(2) . .
O2 Co3 O11 173.4(3) . .
O15 Co3 O11 88.8(3) . .
O2 Co3 O18 94.0(2) . .
O15 Co3 O18 103.9(2) . .
O11 Co3 O18 90.1(3) . .
O2 Co3 O20 87.9(2) . 1_545
O15 Co3 O20 90.3(2) . 1_545
O11 Co3 O20 86.9(2) . 1_545
O18 Co3 O20 165.4(2) . 1_545
O2 Co3 O22 80.4(2) . .
O15 Co3 O22 168.6(2) . .
O11 Co3 O22 94.8(3) . .
O18 Co3 O22 86.9(2) . .
O20 Co3 O22 79.1(2) 1_545 .
O24 Co4 O4 87.3(2) 1_545 .
O24 Co4 O7 100.9(3) 1_545 .
O4 Co4 O7 96.9(3) . .
O24 Co4 O22 171.1(2) 1_545 .
O4 Co4 O22 87.7(2) . .
O7 Co4 O22 87.0(2) . .
O24 Co4 O27 93.8(2) 1_545 .
O4 Co4 O27 173.2(2) . .
O7 Co4 O27 89.5(2) . .
O22 Co4 O27 90.3(2) . .
O24 Co4 O20 90.0(2) 1_545 1_545
O4 Co4 O20 92.5(2) . 1_545
O7 Co4 O20 166.0(2) . 1_545
O22 Co4 O20 83.0(2) . 1_545
O27 Co4 O20 80.8(2) . 1_545
O12 Co5 O27 115.6(3) . .
O12 Co5 O21 104.6(5) . .
O27 Co5 O21 109.2(3) . .
O12 Co5 O25 132.5(6) . 4_565
O27 Co5 O25 88.9(5) . 4_565
O21 Co5 O25 104.2(4) . 4_565
O8 Co6 O14 138.6(4) 2_656 .
O8 Co6 O27 103.3(3) 2_656 2_656
O14 Co6 O27 103.7(3) . 2_656
O8 Co6 O23 105.4(3) 2_656 2_646
O14 Co6 O23 101.2(3) . 2_646
O27 Co6 O23 98.0(3) 2_656 2_646
C51 N1 C52 118(2) . .
C51 N1 H1A 107.8 . .
C52 N1 H1A 107.8 . .
C51 N1 H1B 107.8 . .
C52 N1 H1B 107.8 . .
H1A N1 H1B 107.2 . .
C50 N2 C49 117(4) . .
C50 N2 H2B 108.1 . .
C49 N2 H2B 108.2 . .
C50 N2 H2C 108.1 . .
C49 N2 H2C 108.0 . .
H2B N2 H2C 107.3 . .
Co3 O2 Co2 127.6(3) . .
Co3 O2 Co1 109.7(3) . .
Co2 O2 Co1 107.4(3) . .
Co3 O2 H2A 106(4) . .
Co2 O2 H2A 100(4) . .
Co1 O2 H2A 103(4) . .
C16 O3 Co2 98.4(5) . .
C16 O4 Co4 131.7(6) . .
C15 O5 Co2 126.3(6) . 2_546
C15 O6 Co1 131.6(7) . 2_546
C1 O7 Co4 127.3(7) . .
C1 O8 Co6 127.8(6) . 2_646
C5 O9 Co2 106.0(8) . 4_565
C5 O10 Co1 148.5(9) . 4_565
C31 O11 Co3 142.0(8) . .
C31 O12 Co5 120.1(7) . .
C32 O14 Co6 100.5(7) . .
C17 O15 Co3 126.6(6) . .
C17 O16 Co1 127.5(6) . .
C44 O17 Co1 125.9(6) . .
C44 O18 Co3 134.8(6) . .
C48 O19 Co2 123.4(5) . 1_565
C48 O20 Co3 118.2(5) . 1_565
C48 O20 Co4 128.9(5) . 1_565
Co3 O20 Co4 99.4(2) 1_565 1_565
C33 O21 Co5 122.2(6) . .
C33 O22 Co4 124.3(5) . .
C33 O22 Co3 130.7(5) . .
Co4 O22 Co3 98.5(2) . .
C40 O23 Co6 119.7(6) . 2_656
C40 O24 Co4 133.8(6) . 1_565
C24 O25 Co5 103.6(18) . 4_566
Co5 O27 Co6 112.0(3) . 2_646
Co5 O27 Co4 113.9(3) . .
Co6 O27 Co4 105.0(3) 2_646 .
Co5 O27 H27A 113(4) . .
Co6 O27 H27A 114(4) 2_646 .
Co4 O27 H27A 98(4) . .

loop_
_geom_bond_atom_site_label_1
_geom_bond_atom_site_label_2
_geom_bond_distance
_geom_bond_site_symmetry_2
C1 O7 1.237(11) .
C1 O8 1.274(12) .
C1 C2 1.527(13) .
C2 C8 1.384(12) .
C2 C3 1.390(12) .
C3 C4 1.363(12) .
C3 H3 0.9300 .
C4 C6 1.372(13) .
C4 C5 1.500(13) .
C5 O9 1.233(13) .
C5 O10 1.244(14) .
C6 C7 1.385(14) .
C6 H6 0.9300 .
C7 C8 1.388(13) .
C7 H7 0.9300 .
C8 H8 0.9300 .
C9 C14 1.344(15) .
C9 C10 1.355(16) .
C9 H9 0.9300 .
C10 C11 1.365(14) .
C10 H10 0.9300 .
C11 C12 1.415(12) .
C11 C16 1.491(12) .
C12 C13 1.383(11) .
C12 H12 0.9300 .
C13 C14 1.387(14) .
C13 C15 1.540(12) .
C14 H14 0.9300 .
C15 O5 1.236(11) .
C15 O6 1.262(11) .
C16 O3 1.274(11) .
C16 O4 1.274(10) .
C17 O15 1.236(10) .
C17 O16 1.254(11) .
C17 C18 1.515(13) .
C18 C22 1.383(12) .
C18 C19 1.392(13) .
C19 C20 1.384(14) .
C19 H19 0.9300 .
C20 C21 1.378(19) .
C20 H20 0.9300 .
C21 C23 1.398(19) .
C21 H21 0.9300 .
C22 C23 1.368(16) .
C22 H22 0.9300 .
C23 C24 1.547(19) .
C24 O25 1.06(3) .
C24 O26 1.39(3) .
C25 C26 1.346(12) .
C25 C30 1.432(14) .
C25 C31 1.508(13) .
C26 C27 1.391(13) .
C26 H26 0.9300 .
C27 C28 1.380(14) .
C27 C32 1.497(15) .
C28 C29 1.401(15) .
C28 H28 0.9300 .
C29 C30 1.375(15) .
C29 H29 0.9300 .
C30 H30 0.9300 .
C31 O11 1.232(12) .
C31 O12 1.288(13) .
C32 O13 1.238(13) .
C32 O14 1.234(15) .
C33 O21 1.266(10) .
C33 O22 1.283(10) .
C33 C34 1.466(13) .
C34 C39 1.364(12) .
C34 C35 1.410(13) .
C35 C36 1.342(16) .
C35 H35 0.9300 .
C36 C37 1.374(15) .
C36 H36 0.9300 .
C37 C38 1.388(14) .
C37 H37 0.9300 .
C38 C39 1.351(12) .
C38 C40 1.506(13) .
C39 H39 0.9300 .
C40 O23 1.257(10) .
C40 O24 1.260(11) .
C41 C42 1.384(13) .
C41 C46 1.392(12) .
C41 C44 1.507(13) .
C42 C43 1.392(14) .
C42 H42 0.9300 .
C43 C45 1.362(13) .
C43 H43 0.9300 .
C44 O18 1.237(11) .
C44 O17 1.268(11) .
C45 C47 1.381(12) .
C45 H45 0.9300 .
C46 C47 1.394(11) .
C46 H46 0.9300 .
C47 C48 1.519(11) .
C48 O19 1.261(10) .
C48 O20 1.279(10) .
C49 N2 1.45(3) .
C49 H49A 0.9600 .
C49 H49B 0.9600 .
C49 H49C 0.9600 .
C50 N2 1.44(5) .
C50 H50A 0.9600 .
C50 H50B 0.9600 .
C50 H50C 0.9600 .
C51 N1 1.43(2) .
C51 H51A 0.9600 .
C51 H51B 0.9600 .
C51 H51C 0.9600 .
C52 N1 1.65(3) .
C52 H52A 0.9600 .
C52 H52B 0.9600 .
C52 H52C 0.9600 .
Co1 O6 2.024(7) 2_556
Co1 O16 2.040(7) .
Co1 O2 2.049(5) .
Co1 O1 2.111(7) .
Co1 O17 2.136(7) .
Co1 O10 2.150(9) 4_566
Co2 O2 2.038(6) .
Co2 O9 2.099(8) 4_566
Co2 O3 2.114(6) .
Co2 O19 2.118(6) 1_545
Co2 O5 2.166(7) 2_556
Co3 O2 2.017(6) .
Co3 O15 2.030(5) .
Co3 O11 2.035(7) .
Co3 O18 2.050(6) .
Co3 O20 2.167(6) 1_545
Co3 O22 2.299(6) .
Co4 O24 2.022(6) 1_545
Co4 O4 2.072(6) .
Co4 O7 2.095(6) .
Co4 O22 2.095(5) .
Co4 O27 2.117(6) .
Co4 O20 2.201(5) 1_545
Co5 O12 1.934(8) .
Co5 O27 1.986(6) .
Co5 O21 1.999(7) .
Co5 O25 2.069(14) 4_565
Co6 O8 1.930(8) 2_656
Co6 O14 2.005(8) .
Co6 O27 2.007(6) 2_656
Co6 O23 2.024(7) 2_646
N1 H1A 0.9000 .
N1 H1B 0.9000 .
N2 H2B 0.9000 .
N2 H2C 0.9000 .
O2 H2A 0.850(10) .
O5 Co2 2.166(7) 2_546
O6 Co1 2.024(7) 2_546
O8 Co6 1.930(7) 2_646
O9 Co2 2.099(8) 4_565
O10 Co1 2.150(9) 4_565
O19 Co2 2.118(6) 1_565
O20 Co3 2.167(6) 1_565
O20 Co4 2.201(5) 1_565
O23 Co6 2.024(7) 2_656
O24 Co4 2.022(6) 1_565
O25 Co5 2.069(14) 4_566
O27 Co6 2.007(6) 2_646
O27 H27A 0.849(10) .

loop_
_geom_torsion_atom_site_label_1
_geom_torsion_atom_site_label_2
_geom_torsion_atom_site_label_3
_geom_torsion_atom_site_label_4
_geom_torsion
_geom_torsion_site_symmetry_1
_geom_torsion_site_symmetry_4
O7 C1 C2 C8 -10.0(15) . .
O8 C1 C2 C8 167.3(10) . .
O7 C1 C2 C3 170.4(9) . .
O8 C1 C2 C3 -12.3(14) . .
C8 C2 C3 C4 -4.4(15) . .
C1 C2 C3 C4 175.3(9) . .
C2 C3 C4 C6 2.3(15) . .
C2 C3 C4 C5 -179.7(9) . .
C3 C4 C5 O9 173.3(10) . .
C6 C4 C5 O9 -8.8(17) . .
C3 C4 C5 O10 -8.9(16) . .
C6 C4 C5 O10 169.0(11) . .
C3 C4 C6 C7 1.1(17) . .
C5 C4 C6 C7 -176.8(10) . .
C4 C6 C7 C8 -2.4(18) . .
C6 C7 C8 C2 0.3(18) . .
C3 C2 C8 C7 3.1(16) . .
C1 C2 C8 C7 -176.6(10) . .
C14 C9 C10 C11 0(3) . .
C9 C10 C11 C12 2(2) . .
C9 C10 C11 C16 -176.5(15) . .
C10 C11 C12 C13 -2.6(16) . .
C16 C11 C12 C13 175.8(8) . .
C11 C12 C13 C14 1.3(15) . .
C11 C12 C13 C15 -176.0(9) . .
C10 C9 C14 C13 -2(3) . .
C12 C13 C14 C9 1(2) . .
C15 C13 C14 C9 178.0(15) . .
C12 C13 C15 O5 -22.8(14) . .
C14 C13 C15 O5 159.9(12) . .
C12 C13 C15 O6 155.6(9) . .
C14 C13 C15 O6 -21.7(15) . .
C10 C11 C16 O3 166.1(12) . .
C12 C11 C16 O3 -12.2(14) . .
C10 C11 C16 O4 -15.0(16) . .
C12 C11 C16 O4 166.7(9) . .
O15 C17 C18 C22 -165.5(9) . .
O16 C17 C18 C22 15.6(15) . .
O15 C17 C18 C19 8.4(14) . .
O16 C17 C18 C19 -170.5(10) . .
C22 C18 C19 C20 -3.1(17) . .
C17 C18 C19 C20 -177.0(11) . .
C18 C19 C20 C21 2(2) . .
C19 C20 C21 C23 -1(2) . .
C19 C18 C22 C23 2.9(16) . .
C17 C18 C22 C23 176.7(10) . .
C18 C22 C23 C21 -1.6(19) . .
C18 C22 C23 C24 178.9(10) . .
C20 C21 C23 C22 0(2) . .
C20 C21 C23 C24 179.9(13) . .
C22 C23 C24 O25 4(3) . .
C21 C23 C24 O25 -176(2) . .
C22 C23 C24 O26 -179.3(12) . .
C21 C23 C24 O26 1(2) . .
C30 C25 C26 C27 -0.4(17) . .
C31 C25 C26 C27 178.4(10) . .
C25 C26 C27 C28 -1.2(16) . .
C25 C26 C27 C32 179.8(10) . .
C26 C27 C28 C29 1.1(18) . .
C32 C27 C28 C29 180.0(12) . .
C27 C28 C29 C30 1(2) . .
C28 C29 C30 C25 -2(2) . .
C26 C25 C30 C29 2.2(18) . .
C31 C25 C30 C29 -176.6(12) . .
C26 C25 C31 O11 168.4(11) . .
C30 C25 C31 O11 -12.8(17) . .
C26 C25 C31 O12 -3.8(17) . .
C30 C25 C31 O12 175.0(12) . .
C28 C27 C32 O13 18.5(18) . .
C26 C27 C32 O13 -162.6(11) . .
C28 C27 C32 O14 -163.3(11) . .
C26 C27 C32 O14 15.6(16) . .
O21 C33 C34 C39 -10.9(13) . .
O22 C33 C34 C39 170.8(8) . .
O21 C33 C34 C35 169.8(9) . .
O22 C33 C34 C35 -8.6(13) . .
C39 C34 C35 C36 -3.6(17) . .
C33 C34 C35 C36 175.8(11) . .
C34 C35 C36 C37 3(2) . .
C35 C36 C37 C38 -1(2) . .
C36 C37 C38 C39 -0.5(19) . .
C36 C37 C38 C40 -177.4(12) . .
C37 C38 C39 C34 -0.2(15) . .
C40 C38 C39 C34 176.6(9) . .
C35 C34 C39 C38 2.2(15) . .
C33 C34 C39 C38 -177.1(9) . .
C39 C38 C40 O23 14.9(13) . .
C37 C38 C40 O23 -168.3(10) . .
C39 C38 C40 O24 -167.3(9) . .
C37 C38 C40 O24 9.5(14) . .
C46 C41 C42 C43 2.2(15) . .
C44 C41 C42 C43 178.6(10) . .
C41 C42 C43 C45 -2.8(18) . .
C42 C41 C44 O18 -32.7(13) . .
C46 C41 C44 O18 143.6(9) . .
C42 C41 C44 O17 144.6(9) . .
C46 C41 C44 O17 -39.1(12) . .
C42 C43 C45 C47 1.2(17) . .
C42 C41 C46 C47 -0.1(13) . .
C44 C41 C46 C47 -176.5(8) . .
C43 C45 C47 C46 0.9(15) . .
C43 C45 C47 C48 179.5(9) . .
C41 C46 C47 C45 -1.5(13) . .
C41 C46 C47 C48 179.9(8) . .
C45 C47 C48 O19 -155.1(8) . .
C46 C47 C48 O19 23.5(11) . .
C45 C47 C48 O20 23.6(11) . .
C46 C47 C48 O20 -157.8(7) . .
O15 Co3 O2 Co2 -79.1(3) . .
O11 Co3 O2 Co2 48(2) . .
O18 Co3 O2 Co2 176.5(3) . .
O20 Co3 O2 Co2 11.0(3) 1_545 .
O22 Co3 O2 Co2 90.3(3) . .
O15 Co3 O2 Co1 53.5(3) . .
O11 Co3 O2 Co1 -180(100) . .
O18 Co3 O2 Co1 -50.9(3) . .
O20 Co3 O2 Co1 143.6(3) 1_545 .
O22 Co3 O2 Co1 -137.0(3) . .
O9 Co2 O2 Co3 115.3(4) 4_566 .
O3 Co2 O2 Co3 -78.5(5) . .
O19 Co2 O2 Co3 20.8(4) 1_545 .
O5 Co2 O2 Co3 -156.6(3) 2_556 .
O9 Co2 O2 Co1 -18.2(4) 4_566 .
O3 Co2 O2 Co1 148.0(3) . .
O19 Co2 O2 Co1 -112.7(3) 1_545 .
O5 Co2 O2 Co1 69.9(3) 2_556 .
O6 Co1 O2 Co3 154.9(3) 2_556 .
O16 Co1 O2 Co3 -31.4(4) . .
O1 Co1 O2 Co3 166(3) . .
O17 Co1 O2 Co3 63.5(3) . .
O10 Co1 O2 Co3 -113.9(3) 4_566 .
O6 Co1 O2 Co2 -62.8(3) 2_556 .
O16 Co1 O2 Co2 110.9(3) . .
O1 Co1 O2 Co2 -52(3) . .
O17 Co1 O2 Co2 -154.2(3) . .
O10 Co1 O2 Co2 28.4(3) 4_566 .
O4 C16 O3 Co2 8.1(10) . .
C11 C16 O3 Co2 -172.9(7) . .
O2 Co2 O3 C16 3.9(8) . .
O9 Co2 O3 C16 172.6(6) 4_566 .
O19 Co2 O3 C16 -96.7(6) 1_545 .
O5 Co2 O3 C16 82.0(6) 2_556 .
O3 C16 O4 Co4 113.7(9) . .
C11 C16 O4 Co4 -65.3(12) . .
O24 Co4 O4 C16 -9.9(8) 1_545 .
O7 Co4 O4 C16 90.8(8) . .
O22 Co4 O4 C16 177.5(8) . .
O27 Co4 O4 C16 -110(2) . .
O20 Co4 O4 C16 -99.7(8) 1_545 .
O6 C15 O5 Co2 6.9(16) . 2_546
C13 C15 O5 Co2 -175.0(6) . 2_546
O5 C15 O6 Co1 10.2(18) . 2_546
C13 C15 O6 Co1 -168.0(6) . 2_546
O8 C1 O7 Co4 -8.5(16) . .
C2 C1 O7 Co4 168.4(6) . .
O24 Co4 O7 C1 -40.0(9) 1_545 .
O4 Co4 O7 C1 -128.6(8) . .
O22 Co4 O7 C1 144.1(9) . .
O27 Co4 O7 C1 53.8(8) . .
O20 Co4 O7 C1 99.8(12) 1_545 .
O7 C1 O8 Co6 -28.4(18) . 2_646
C2 C1 O8 Co6 154.5(7) . 2_646
O10 C5 O9 Co2 2.6(14) . 4_565
C4 C5 O9 Co2 -179.7(8) . 4_565
O9 C5 O10 Co1 -71(2) . 4_565
C4 C5 O10 Co1 111.1(14) . 4_565
O12 C31 O11 Co3 -92.8(16) . .
C25 C31 O11 Co3 95.8(14) . .
O2 Co3 O11 C31 111(2) . .
O15 Co3 O11 C31 -121.4(11) . .
O18 Co3 O11 C31 -17.4(11) . .
O20 Co3 O11 C31 148.2(11) 1_545 .
O22 Co3 O11 C31 69.4(11) . .
O11 C31 O12 Co5 10.1(19) . .
C25 C31 O12 Co5 -177.6(8) . .
O27 Co5 O12 C31 -41.9(13) . .
O21 Co5 O12 C31 78.2(12) . .
O25 Co5 O12 C31 -156.2(10) 4_565 .
O13 C32 O14 Co6 -4.6(14) . .
C27 C32 O14 Co6 177.2(8) . .
O8 Co6 O14 C32 -37.2(10) 2_656 .
O27 Co6 O14 C32 -166.5(7) 2_656 .
O23 Co6 O14 C32 92.3(8) 2_646 .
O16 C17 O15 Co3 4.7(15) . .
C18 C17 O15 Co3 -174.1(6) . .
O2 Co3 O15 C17 -51.2(8) . .
O11 Co3 O15 C17 134.0(8) . .
O18 Co3 O15 C17 44.2(8) . .
O20 Co3 O15 C17 -139.1(8) 1_545 .
O22 Co3 O15 C17 -117.6(12) . .
O15 C17 O16 Co1 37.8(16) . .
C18 C17 O16 Co1 -143.4(7) . .
O6 Co1 O16 C17 131.8(13) 2_556 .
O2 Co1 O16 C17 -19.0(10) . .
O1 Co1 O16 C17 159.3(10) . .
O17 Co1 O16 C17 -110.8(9) . .
O10 Co1 O16 C17 63.0(10) 4_566 .
O18 C44 O17 Co1 0.0(13) . .
C41 C44 O17 Co1 -177.1(5) . .
O6 Co1 O17 C44 -134.6(7) 2_556 .
O16 Co1 O17 C44 56.9(7) . .
O2 Co1 O17 C44 -43.1(7) . .
O1 Co1 O17 C44 142.8(7) . .
O10 Co1 O17 C44 -19(3) 4_566 .
O17 C44 O18 Co3 25.7(14) . .
C41 C44 O18 Co3 -157.2(6) . .
O2 Co3 O18 C44 3.5(9) . .
O15 Co3 O18 C44 -92.9(9) . .
O11 Co3 O18 C44 178.3(9) . .
O20 Co3 O18 C44 100.6(12) 1_545 .
O22 Co3 O18 C44 83.6(9) . .
O20 C48 O19 Co2 -9.7(11) . 1_565
C47 C48 O19 Co2 168.8(5) . 1_565
O19 C48 O20 Co3 72.4(9) . 1_565
C47 C48 O20 Co3 -106.2(7) . 1_565
O19 C48 O20 Co4 -59.8(10) . 1_565
C47 C48 O20 Co4 121.7(6) . 1_565
O22 C33 O21 Co5 1.6(11) . .
C34 C33 O21 Co5 -176.7(6) . .
O12 Co5 O21 C33 -93.8(7) . .
O27 Co5 O21 C33 30.6(7) . .
O25 Co5 O21 C33 124.4(9) 4_565 .
O21 C33 O22 Co4 -64.8(10) . .
C34 C33 O22 Co4 113.5(8) . .
O21 C33 O22 Co3 80.5(10) . .
C34 C33 O22 Co3 -101.2(9) . .
O24 Co4 O22 C33 -169.5(15) 1_545 .
O4 Co4 O22 C33 -114.0(7) . .
O7 Co4 O22 C33 -17.0(7) . .
O27 Co4 O22 C33 72.5(7) . .
O20 Co4 O22 C33 153.2(7) 1_545 .
O24 Co4 O22 Co3 36.3(18) 1_545 .
O4 Co4 O22 Co3 91.8(2) . .
O7 Co4 O22 Co3 -171.2(3) . .
O27 Co4 O22 Co3 -81.6(2) . .
O20 Co4 O22 Co3 -1.0(2) 1_545 .
O2 Co3 O22 C33 119.7(8) . .
O15 Co3 O22 C33 -172.6(11) . .
O11 Co3 O22 C33 -64.8(8) . .
O18 Co3 O22 C33 25.1(8) . .
O20 Co3 O22 C33 -150.6(8) 1_545 .
O2 Co3 O22 Co4 -88.7(3) . .
O15 Co3 O22 Co4 -21.0(13) . .
O11 Co3 O22 Co4 86.9(3) . .
O18 Co3 O22 Co4 176.7(3) . .
O20 Co3 O22 Co4 1.0(2) 1_545 .
O24 C40 O23 Co6 6.9(13) . 2_656
C38 C40 O23 Co6 -175.4(6) . 2_656
O23 C40 O24 Co4 -45.2(13) . 1_565
C38 C40 O24 Co4 137.2(7) . 1_565
O26 C24 O25 Co5 5(2) . 4_566
C23 C24 O25 Co5 -178.5(15) . 4_566
O12 Co5 O27 Co6 -130.0(5) . 2_646
O21 Co5 O27 Co6 112.3(3) . 2_646
O25 Co5 O27 Co6 7.7(5) 4_565 2_646
O12 Co5 O27 Co4 111.0(5) . .
O21 Co5 O27 Co4 -6.6(4) . .
O25 Co5 O27 Co4 -111.3(5) 4_565 .
O24 Co4 O27 Co5 164.0(3) 1_545 .
O4 Co4 O27 Co5 -97(2) . .
O7 Co4 O27 Co5 63.2(3) . .
O22 Co4 O27 Co5 -23.9(3) . .
O20 Co4 O27 Co5 -106.7(3) 1_545 .
O24 Co4 O27 Co6 41.1(3) 1_545 2_646
O4 Co4 O27 Co6 140.4(19) . 2_646
O7 Co4 O27 Co6 -59.8(3) . 2_646
O22 Co4 O27 Co6 -146.8(3) . 2_646
O20 Co4 O27 Co6 130.4(3) 1_545 2_646

loop_
_platon_squeeze_void_nr
_platon_squeeze_void_average_x
_platon_squeeze_void_average_y
_platon_squeeze_void_average_z
_platon_squeeze_void_volume
_platon_squeeze_void_count_electrons
1 0.000 -0.500 0.000 469.6 46.7
2 0.560 -0.030 0.208 18.9 5.1
3 1.000 0.000 0.500 469.5 46.3
4 0.439 0.030 0.792 18.9 5.4
5 0.482 0.179 0.558 8.3 0.8
6 0.482 0.320 0.058 8.4 0.8
7 0.439 0.470 0.292 18.9 5.1
8 0.560 0.530 0.708 18.9 5.0
9 0.518 0.679 0.942 8.3 0.8
10 0.518 0.820 0.442 8.4 0.9
